data_4024308
loop_
_publ_author_name
'Zhan-Guo Chen'
'Jun-Fa Wei'
'Run-Tao Li'
'Xian-Ying Shi'
'Peng-Fei Zhao'

_publ_section_title
;
Copper Powder-Catalyzed Regio- and Stereoselective Aminobromination of
\a,\b-Unsaturated Ketones with TsNH2 and NBS as Nitrogen and Halogen Sources
;
_journal_name_full 'Journal of Organic Chemistry'
_journal_page_first 1371
_journal_page_last 1373
_journal_paper_doi 10.1021/jo8023768
_journal_volume 74
_journal_year 2009
_chemical_formula_moiety 'C22 H19 Br N O3 S'
_chemical_formula_sum 'C22 H19 Br N O3 S'
_chemical_formula_weight 457.35
_chemical_name_systematic
; 
 ? 
;
_space_group_IT_number 14
_symmetry_cell_setting monoclinic
_symmetry_space_group_name_Hall '-P 2yn'
_symmetry_space_group_name_H-M 'P 1 21/n 1'
_atom_sites_solution_hydrogens geom
_atom_sites_solution_primary direct
_atom_sites_solution_secondary difmap
_audit_creation_method SHELXL-97
_cell_angle_alpha 90.00
_cell_angle_beta 99.36(3)
_cell_angle_gamma 90.00
_cell_formula_units_Z 4
_cell_length_a 9.6611(19)
_cell_length_b 18.333(4)
_cell_length_c 12.119(2)
_cell_measurement_reflns_used 4161
_cell_measurement_temperature 293(2)
_cell_measurement_theta_max 26.03
_cell_measurement_theta_min 2.22
_cell_volume 2117.8(7)
_computing_cell_refinement 'Bruker XSCANS'
_computing_data_collection 'Bruker XSCANS'
_computing_data_reduction 'Bruker SHELXTL'
_computing_molecular_graphics 'Bruker SHELXTL'
_computing_publication_material 'Bruker SHELXTL'
_computing_structure_refinement 'SHELXL-97 (Sheldrick, 1997)'
_computing_structure_solution 'SHELXS-97 (Sheldrick, 1990)'
_diffrn_ambient_temperature 293(2)
_diffrn_measured_fraction_theta_full 0.997
_diffrn_measured_fraction_theta_max 0.997
_diffrn_measurement_device_type 'Bruker P4'
_diffrn_measurement_method '\w scans'
_diffrn_radiation_monochromator graphite
_diffrn_radiation_source 'fine-focus sealed tube'
_diffrn_radiation_type MoK\a
_diffrn_radiation_wavelength 0.71073
_diffrn_reflns_av_R_equivalents 0.0403
_diffrn_reflns_av_sigmaI/netI 0.0379
_diffrn_reflns_limit_h_max 11
_diffrn_reflns_limit_h_min -11
_diffrn_reflns_limit_k_max 22
_diffrn_reflns_limit_k_min -22
_diffrn_reflns_limit_l_max 14
_diffrn_reflns_limit_l_min -14
_diffrn_reflns_number 17834
_diffrn_reflns_theta_full 26.03
_diffrn_reflns_theta_max 26.03
_diffrn_reflns_theta_min 2.22
_diffrn_standards_decay_% 0
_diffrn_standards_interval_count 0
_diffrn_standards_interval_time 0
_diffrn_standards_number 0
_exptl_absorpt_coefficient_mu 2.061
_exptl_absorpt_correction_T_max 0.8524
_exptl_absorpt_correction_T_min 0.7900
_exptl_absorpt_correction_type multi-scan
_exptl_absorpt_process_details '(SADABS; Bruker, 2001)'
_exptl_crystal_colour colorless
_exptl_crystal_density_diffrn 1.434
_exptl_crystal_density_method 'not measured'
_exptl_crystal_description block
_exptl_crystal_F_000 932
_exptl_crystal_size_max 0.12
_exptl_crystal_size_mid 0.10
_exptl_crystal_size_min 0.08
_refine_diff_density_max 0.799
_refine_diff_density_min -0.495
_refine_diff_density_rms 0.088
_refine_ls_extinction_method none
_refine_ls_goodness_of_fit_ref 0.997
_refine_ls_hydrogen_treatment noref
_refine_ls_matrix_type full
_refine_ls_number_parameters 255
_refine_ls_number_reflns 4161
_refine_ls_number_restraints 0
_refine_ls_restrained_S_all 0.997
_refine_ls_R_factor_all 0.0962
_refine_ls_R_factor_gt 0.0631
_refine_ls_shift/su_max 0.000
_refine_ls_shift/su_mean 0.000
_refine_ls_structure_factor_coef Fsqd
_refine_ls_weighting_details 'calc w=1/[\s^2^(Fo^2^)+(0.1290P)^2^+2.6719P] where P=(Fo^2^+2Fc^2^)/3'
_refine_ls_weighting_scheme calc
_refine_ls_wR_factor_gt 0.1885
_refine_ls_wR_factor_ref 0.2146
_reflns_number_gt 2778
_reflns_number_total 4161
_reflns_threshold_expression >2sigma(I)
_cod_data_source_file jo8023768_si_001.cif
_cod_data_source_block z
_cod_depositor_comments
;
The following automatic conversions were performed:
'_symmetry_cell_setting' value 'Monoclinic' changed to 'monoclinic'
according to '/home/saulius/struct/CIF-dictionaries/cif_core.dic'
dictionary named 'cif_core.dic' version 2.4.1 from 2010-06-29.

Automatic conversion script
Id: cif_fix_enum 1527 2010-12-29 10:47:43Z saulius 
;
_cod_original_sg_symbol_H-M P2(1)/n
_cod_database_code 4024308

loop_
_symmetry_equiv_pos_as_xyz
'x, y, z'
'-x+1/2, y+1/2, -z+1/2'
'-x, -y, -z'
'x-1/2, -y-1/2, z-1/2'

loop_
_atom_site_label
_atom_site_type_symbol
_atom_site_fract_x
_atom_site_fract_y
_atom_site_fract_z
_atom_site_U_iso_or_equiv
_atom_site_adp_type
_atom_site_occupancy
_atom_site_symmetry_multiplicity
_atom_site_calc_flag
_atom_site_refinement_flags
_atom_site_disorder_assembly
_atom_site_disorder_group
Br Br 0.13370(7) 0.20534(4) 1.08704(6) 0.0753(3) Uani 1 1 d . . .
C1 C -0.1580(6) 0.1864(3) 1.0004(4) 0.0519(13) Uani 1 1 d . . .
C2 C -0.2634(6) 0.1593(4) 1.0521(5) 0.0645(15) Uani 1 1 d . . .
H2 H -0.2506 0.1151 1.0900 0.077 Uiso 1 1 calc R . .
C3 C -0.3883(7) 0.1966(5) 1.0486(7) 0.087(2) Uani 1 1 d . . .
H3 H -0.4581 0.1780 1.0852 0.104 Uiso 1 1 calc R . .
C4 C -0.4092(8) 0.2608(6) 0.9914(8) 0.098(3) Uani 1 1 d . . .
H4 H -0.4933 0.2859 0.9892 0.118 Uiso 1 1 calc R . .
C5 C -0.3063(10) 0.2888(4) 0.9369(7) 0.097(3) Uani 1 1 d . . .
H5 H -0.3217 0.3325 0.8979 0.117 Uiso 1 1 calc R . .
C6 C -0.1788(7) 0.2520(4) 0.9397(5) 0.0740(18) Uani 1 1 d . . .
H6 H -0.1096 0.2705 0.9023 0.089 Uiso 1 1 calc R . .
C7 C -0.0223(5) 0.1459(3) 1.0086(4) 0.0465(11) Uani 1 1 d . . .
H7 H -0.0297 0.1024 1.0542 0.076 Uiso 1 1 calc R . .
C8 C 0.0201(5) 0.1203(3) 0.8985(4) 0.0423(10) Uani 1 1 d . . .
H8 H 0.0274 0.1623 0.8497 0.071 Uiso 1 1 calc R . .
C9 C 0.1600(5) 0.0798(3) 0.9211(4) 0.0413(10) Uani 1 1 d . . .
C10 C 0.2799(5) 0.1009(3) 0.8673(4) 0.0413(10) Uani 1 1 d . . .
C11 C 0.2823(5) 0.1638(3) 0.8047(4) 0.0519(12) Uani 1 1 d . . .
H11 H 0.2074 0.1962 0.7985 0.062 Uiso 1 1 calc R . .
C12 C 0.3952(6) 0.1790(3) 0.7511(5) 0.0600(14) Uani 1 1 d . . .
H12 H 0.3958 0.2214 0.7091 0.072 Uiso 1 1 calc R . .
C13 C 0.5069(6) 0.1311(3) 0.7603(5) 0.0641(15) Uani 1 1 d . . .
H13 H 0.5825 0.1410 0.7239 0.077 Uiso 1 1 calc R . .
C14 C 0.5060(6) 0.0683(3) 0.8234(5) 0.0627(15) Uani 1 1 d . . .
H14 H 0.5813 0.0361 0.8302 0.075 Uiso 1 1 calc R . .
C15 C 0.3940(5) 0.0539(3) 0.8759(4) 0.0502(12) Uani 1 1 d . . .
H15 H 0.3942 0.0117 0.9183 0.060 Uiso 1 1 calc R . .
C16 C 0.0211(5) 0.0146(3) 0.6700(4) 0.0421(11) Uani 1 1 d . . .
C17 C 0.0420(7) -0.0580(3) 0.6954(5) 0.0620(15) Uani 1 1 d . . .
H17 H -0.0206 -0.0835 0.7318 0.074 Uiso 1 1 calc R . .
C18 C 0.1595(8) -0.0929(4) 0.6655(6) 0.079(2) Uani 1 1 d . . .
H18 H 0.1743 -0.1420 0.6824 0.094 Uiso 1 1 calc R . .
C19 C 0.2535(7) -0.0564(4) 0.6117(5) 0.0736(19) Uani 1 1 d . . .
C20 C 0.2279(6) 0.0149(4) 0.5868(5) 0.0691(18) Uani 1 1 d . . .
H20 H 0.2899 0.0402 0.5497 0.083 Uiso 1 1 calc R . .
C21 C 0.1140(5) 0.0512(3) 0.6144(4) 0.0507(12) Uani 1 1 d . . .
H21 H 0.0994 0.1001 0.5957 0.061 Uiso 1 1 calc R . .
C22 C 0.3833(11) -0.0961(7) 0.5871(8) 0.140(4) Uani 1 1 d . . .
H22A H 0.4319 -0.0658 0.5413 0.210 Uiso 1 1 calc R . .
H22B H 0.3559 -0.1408 0.5484 0.210 Uiso 1 1 calc R . .
H22C H 0.4441 -0.1067 0.6561 0.210 Uiso 1 1 calc R . .
N1 N -0.0901(4) 0.0706(2) 0.8452(3) 0.0470(10) Uani 1 1 d . . .
O1 O 0.1662(4) 0.0272(2) 0.9836(3) 0.0604(10) Uani 1 1 d . . .
O3 O -0.2394(4) 0.0131(3) 0.6902(4) 0.0863(15) Uani 1 1 d . . .
O4 O -0.1278(5) 0.1314(2) 0.6614(3) 0.0756(13) Uani 1 1 d . . .
S2 S -0.12201(13) 0.06046(9) 0.71003(11) 0.0541(4) Uani 1 1 d . . .

loop_
_atom_site_aniso_label
_atom_site_aniso_U_11
_atom_site_aniso_U_22
_atom_site_aniso_U_33
_atom_site_aniso_U_23
_atom_site_aniso_U_13
_atom_site_aniso_U_12
Br 0.0578(4) 0.0870(6) 0.0778(5) -0.0313(3) 0.0015(3) 0.0024(3)
C1 0.051(3) 0.055(3) 0.050(3) -0.013(2) 0.009(2) 0.010(2)
C2 0.048(3) 0.073(4) 0.075(4) -0.019(3) 0.015(3) 0.001(3)
C3 0.052(4) 0.109(6) 0.100(5) -0.041(5) 0.014(4) 0.005(4)
C4 0.057(4) 0.117(7) 0.114(6) -0.054(6) -0.007(4) 0.033(4)
C5 0.101(6) 0.084(5) 0.098(6) -0.018(4) -0.011(5) 0.048(5)
C6 0.081(4) 0.069(4) 0.071(4) 0.000(3) 0.010(3) 0.026(3)
C7 0.044(3) 0.051(3) 0.047(3) -0.004(2) 0.011(2) 0.005(2)
C8 0.041(2) 0.044(3) 0.043(3) 0.005(2) 0.013(2) 0.000(2)
C9 0.040(2) 0.042(3) 0.045(3) 0.000(2) 0.015(2) 0.003(2)
C10 0.041(2) 0.046(3) 0.039(2) 0.000(2) 0.0102(19) -0.003(2)
C11 0.045(3) 0.053(3) 0.060(3) 0.008(2) 0.016(2) 0.002(2)
C12 0.056(3) 0.059(3) 0.069(3) 0.013(3) 0.023(3) -0.008(3)
C13 0.047(3) 0.077(4) 0.075(4) 0.007(3) 0.030(3) -0.006(3)
C14 0.042(3) 0.075(4) 0.074(4) 0.006(3) 0.017(3) 0.007(3)
C15 0.041(3) 0.055(3) 0.056(3) 0.009(2) 0.012(2) 0.004(2)
C16 0.039(2) 0.052(3) 0.036(2) -0.009(2) 0.0065(19) -0.005(2)
C17 0.080(4) 0.052(3) 0.053(3) -0.006(3) 0.011(3) -0.012(3)
C18 0.109(6) 0.057(4) 0.065(4) -0.012(3) -0.001(4) 0.026(4)
C19 0.072(4) 0.093(5) 0.055(3) -0.022(3) 0.010(3) 0.026(4)
C20 0.048(3) 0.112(6) 0.051(3) -0.013(3) 0.019(3) 0.003(3)
C21 0.056(3) 0.053(3) 0.046(3) -0.005(2) 0.019(2) -0.001(2)
C22 0.124(8) 0.208(11) 0.089(6) -0.033(7) 0.022(5) 0.092(8)
N1 0.042(2) 0.060(3) 0.042(2) -0.0081(18) 0.0152(17) -0.0038(18)
O1 0.056(2) 0.057(2) 0.076(3) 0.0227(19) 0.0311(19) 0.0109(17)
O3 0.042(2) 0.150(5) 0.069(3) -0.036(3) 0.0155(19) -0.023(2)
O4 0.083(3) 0.091(3) 0.055(2) 0.014(2) 0.019(2) 0.042(2)
S2 0.0379(7) 0.0824(10) 0.0434(7) -0.0071(6) 0.0104(5) 0.0064(6)

loop_
_atom_type_symbol
_atom_type_description
_atom_type_scat_dispersion_real
_atom_type_scat_dispersion_imag
_atom_type_scat_source
C C 0.0033 0.0016 'International Tables Vol C Tables 4.2.6.8 and 6.1.1.4'
H H 0.0000 0.0000 'International Tables Vol C Tables 4.2.6.8 and 6.1.1.4'
N N 0.0061 0.0033 'International Tables Vol C Tables 4.2.6.8 and 6.1.1.4'
Br Br -0.2901 2.4595 'International Tables Vol C Tables 4.2.6.8 and 6.1.1.4'
S S 0.1246 0.1234 'International Tables Vol C Tables 4.2.6.8 and 6.1.1.4'
O O 0.0106 0.0060 'International Tables Vol C Tables 4.2.6.8 and 6.1.1.4'

loop_
_geom_angle_atom_site_label_1
_geom_angle_atom_site_label_2
_geom_angle_atom_site_label_3
_geom_angle
_geom_angle_site_symmetry_1
_geom_angle_site_symmetry_3
_geom_angle_publ_flag
C2 C1 C6 119.7(5) . . ?
C2 C1 C7 119.8(5) . . ?
C6 C1 C7 120.5(5) . . ?
C1 C2 C3 121.1(7) . . ?
C1 C2 H2 119.5 . . ?
C3 C2 H2 119.5 . . ?
C4 C3 C2 119.9(8) . . ?
C4 C3 H3 120.0 . . ?
C2 C3 H3 120.0 . . ?
C3 C4 C5 120.4(7) . . ?
C3 C4 H4 119.8 . . ?
C5 C4 H4 119.8 . . ?
C4 C5 C6 120.7(8) . . ?
C4 C5 H5 119.7 . . ?
C6 C5 H5 119.7 . . ?
C5 C6 C1 118.3(7) . . ?
C5 C6 H6 120.9 . . ?
C1 C6 H6 120.9 . . ?
C1 C7 C8 116.8(4) . . ?
C1 C7 Br 110.5(3) . . ?
C8 C7 Br 107.3(3) . . ?
C1 C7 H7 107.3 . . ?
C8 C7 H7 107.3 . . ?
Br C7 H7 107.3 . . ?
N1 C8 C9 109.5(4) . . ?
N1 C8 C7 107.3(4) . . ?
C9 C8 C7 110.3(4) . . ?
N1 C8 H8 109.9 . . ?
C9 C8 H8 109.9 . . ?
C7 C8 H8 109.9 . . ?
O1 C9 C10 121.3(4) . . ?
O1 C9 C8 116.6(4) . . ?
C10 C9 C8 122.0(4) . . ?
C11 C10 C15 118.3(4) . . ?
C11 C10 C9 123.2(4) . . ?
C15 C10 C9 118.4(4) . . ?
C12 C11 C10 120.7(5) . . ?
C12 C11 H11 119.7 . . ?
C10 C11 H11 119.7 . . ?
C11 C12 C13 119.9(5) . . ?
C11 C12 H12 120.1 . . ?
C13 C12 H12 120.1 . . ?
C14 C13 C12 119.9(5) . . ?
C14 C13 H13 120.1 . . ?
C12 C13 H13 120.1 . . ?
C15 C14 C13 119.6(5) . . ?
C15 C14 H14 120.2 . . ?
C13 C14 H14 120.2 . . ?
C14 C15 C10 121.6(5) . . ?
C14 C15 H15 119.2 . . ?
C10 C15 H15 119.2 . . ?
C17 C16 C21 119.8(5) . . ?
C17 C16 S2 119.8(4) . . ?
C21 C16 S2 120.4(4) . . ?
C16 C17 C18 118.7(6) . . ?
C16 C17 H17 120.7 . . ?
C18 C17 H17 120.7 . . ?
C19 C18 C17 121.7(6) . . ?
C19 C18 H18 119.1 . . ?
C17 C18 H18 119.1 . . ?
C20 C19 C18 117.7(6) . . ?
C20 C19 C22 123.0(8) . . ?
C18 C19 C22 119.3(8) . . ?
C19 C20 C21 122.5(6) . . ?
C19 C20 H20 118.7 . . ?
C21 C20 H20 118.7 . . ?
C20 C21 C16 119.5(5) . . ?
C20 C21 H21 120.2 . . ?
C16 C21 H21 120.2 . . ?
C19 C22 H22A 109.5 . . ?
C19 C22 H22B 109.5 . . ?
H22A C22 H22B 109.5 . . ?
C19 C22 H22C 109.5 . . ?
H22A C22 H22C 109.5 . . ?
H22B C22 H22C 109.5 . . ?
C8 N1 S2 121.3(3) . . ?
O3 S2 O4 120.8(3) . . ?
O3 S2 N1 104.8(2) . . ?
O4 S2 N1 107.5(2) . . ?
O3 S2 C16 107.7(3) . . ?
O4 S2 C16 107.6(2) . . ?
N1 S2 C16 107.7(2) . . ?

loop_
_geom_bond_atom_site_label_1
_geom_bond_atom_site_label_2
_geom_bond_distance
_geom_bond_site_symmetry_2
_geom_bond_publ_flag
Br C7 1.974(5) . ?
C1 C2 1.372(8) . ?
C1 C6 1.407(9) . ?
C1 C7 1.496(7) . ?
C2 C3 1.381(9) . ?
C2 H2 0.9300 . ?
C3 C4 1.364(12) . ?
C3 H3 0.9300 . ?
C4 C5 1.379(13) . ?
C4 H4 0.9300 . ?
C5 C6 1.399(10) . ?
C5 H5 0.9300 . ?
C6 H6 0.9300 . ?
C7 C8 1.531(6) . ?
C7 H7 0.9800 . ?
C8 N1 1.469(6) . ?
C8 C9 1.528(6) . ?
C8 H8 0.9800 . ?
C9 O1 1.222(6) . ?
C9 C10 1.471(6) . ?
C10 C11 1.382(7) . ?
C10 C15 1.390(7) . ?
C11 C12 1.385(7) . ?
C11 H11 0.9300 . ?
C12 C13 1.383(8) . ?
C12 H12 0.9300 . ?
C13 C14 1.383(8) . ?
C13 H13 0.9300 . ?
C14 C15 1.366(7) . ?
C14 H14 0.9300 . ?
C15 H15 0.9300 . ?
C16 C17 1.373(8) . ?
C16 C21 1.381(7) . ?
C16 S2 1.753(5) . ?
C17 C18 1.402(9) . ?
C17 H17 0.9300 . ?
C18 C19 1.375(10) . ?
C18 H18 0.9300 . ?
C19 C20 1.354(10) . ?
C19 C22 1.521(9) . ?
C20 C21 1.373(8) . ?
C20 H20 0.9300 . ?
C21 H21 0.9300 . ?
C22 H22A 0.9600 . ?
C22 H22B 0.9600 . ?
C22 H22C 0.9600 . ?
N1 S2 1.627(4) . ?
O3 S2 1.418(5) . ?
O4 S2 1.425(5) . ?
